data_1573828
loop_
_publ_author_name
'Maximilian H. Pohle'
'Thomas Lohmiller'
'Michael B\"ohme'
'Micha\/l Rams'
'Sven Ziegenbalg'
'Helmar G\"orls'
'Alexander Schnegg'
'Winfried Plass'

_publ_section_title
;
 THz-EPR-based Magneto-Structural Correlations for Cobalt(II) Single-Ion
 Magnets With Bis-Chelate Coordination
;
_journal_issue 60
_journal_name_full 'Chemistry - A European Journal'
_journal_page_first e202401545(1)
_journal_page_last e202401545(14)
_journal_paper_doi 10.1002/chem.202401545
_journal_volume 30
_journal_year 2024
_chemical_formula_moiety 'C30 H30 Co N4 O2'
_chemical_formula_sum 'C30 H30 Co N4 O2'
_chemical_formula_weight 537.51
_space_group_crystal_system triclinic
_space_group_IT_number 2
_space_group_name_Hall '-P 1'
_space_group_name_H-M_alt 'P -1'
_atom_sites_solution_hydrogens difmap
_atom_sites_solution_primary direct
_atom_sites_solution_secondary difmap
_audit_creation_method SHELXL-2019/1
_cell_angle_alpha 115.0520(10)
_cell_angle_beta 95.934(2)
_cell_angle_gamma 98.3720(10)
_cell_formula_units_Z 4
_cell_length_a 10.1242(3)
_cell_length_b 16.4696(4)
_cell_length_c 17.3838(4)
_cell_measurement_reflns_used 14985
_cell_measurement_temperature 133(2)
_cell_measurement_theta_max 27.453
_cell_measurement_theta_min 2.238
_cell_volume 2553.51(12)
_computing_cell_refinement DENZO
_computing_data_collection COLLECT
_computing_data_reduction DENZO
_computing_molecular_graphics SHELXTL/PC
_computing_publication_material 'SHELXL-2018/3 (Sheldrick, 2018)'
_computing_structure_refinement 'SHELXL-2019/1 (Sheldrick, 2019)'
_computing_structure_solution 'SHELXS-97 (Sheldrick, 2008)'
_diffrn_ambient_temperature 133(2)
_diffrn_measured_fraction_theta_full 0.973
_diffrn_measured_fraction_theta_max 0.959
_diffrn_measurement_device_type KappaCCD
_diffrn_measurement_method 'phi + omega - scans'
_diffrn_radiation_type MoK\a
_diffrn_radiation_wavelength 0.71073
_diffrn_reflns_av_R_equivalents 0.0260
_diffrn_reflns_av_unetI/netI 0.0420
_diffrn_reflns_Laue_measured_fraction_full 0.973
_diffrn_reflns_Laue_measured_fraction_max 0.959
_diffrn_reflns_limit_h_max 13
_diffrn_reflns_limit_h_min -9
_diffrn_reflns_limit_k_max 21
_diffrn_reflns_limit_k_min -21
_diffrn_reflns_limit_l_max 22
_diffrn_reflns_limit_l_min -22
_diffrn_reflns_number 14985
_diffrn_reflns_point_group_measured_fraction_full 0.973
_diffrn_reflns_point_group_measured_fraction_max 0.959
_diffrn_reflns_theta_full 25.242
_diffrn_reflns_theta_max 27.453
_diffrn_reflns_theta_min 2.238
_exptl_absorpt_coefficient_mu 0.708
_exptl_absorpt_correction_T_max 0.7456
_exptl_absorpt_correction_T_min 0.6545
_exptl_absorpt_correction_type multi-scan
_exptl_absorpt_process_details
; 
 SADABS 2016/2: Krause, L., Herbst-Irmer, R., Sheldrick G.M. & Stalke D., 
 J. Appl. Cryst. 48 (2015) 3-10 
;
_exptl_crystal_colour red-brown
_exptl_crystal_density_diffrn 1.398
_exptl_crystal_density_method 'not measured'
_exptl_crystal_description prism
_exptl_crystal_F_000 1124
_exptl_crystal_size_max 0.044
_exptl_crystal_size_mid 0.034
_exptl_crystal_size_min 0.028
_refine_diff_density_max 0.366
_refine_diff_density_min -0.529
_refine_diff_density_rms 0.078
_refine_ls_extinction_coef .
_refine_ls_extinction_method none
_refine_ls_goodness_of_fit_ref 1.133
_refine_ls_hydrogen_treatment refall
_refine_ls_matrix_type full
_refine_ls_number_parameters 907
_refine_ls_number_reflns 11196
_refine_ls_number_restraints 0
_refine_ls_restrained_S_all 1.133
_refine_ls_R_factor_all 0.0702
_refine_ls_R_factor_gt 0.0552
_refine_ls_shift/su_max 0.001
_refine_ls_shift/su_mean 0.000
_refine_ls_structure_factor_coef Fsqd
_refine_ls_weighting_details 'w=1/[\s^2^(Fo^2^)+6.4702P] where P=(Fo^2^+2Fc^2^)/3'
_refine_ls_weighting_scheme calc
_refine_ls_wR_factor_gt 0.1065
_refine_ls_wR_factor_ref 0.1161
_reflns_Friedel_coverage 0.000
_reflns_Friedel_fraction_full .
_reflns_Friedel_fraction_max .
_reflns_number_gt 9501
_reflns_number_total 11196
_reflns_threshold_expression 'I > 2\s(I)'
_cod_data_source_file chem.202401545.cif
_cod_data_source_block FO5758_1
_cod_original_cell_volume 2553.50(12)
_cod_database_code 1573828
_shelx_shelxl_version_number 2019/1
_shelx_space_group_comment
; 
The symmetry employed for this shelxl refinement is uniquely defined 
by the following loop, which should always be used as a source of 
symmetry information in preference to the above space-group names. 
They are only intended as comments. 
;
_shelx_estimated_absorpt_t_min 0.970
_shelx_estimated_absorpt_t_max 0.980

loop_
_space_group_symop_operation_xyz
'x, y, z'
'-x, -y, -z'

loop_
_atom_site_label
_atom_site_type_symbol
_atom_site_fract_x
_atom_site_fract_y
_atom_site_fract_z
_atom_site_U_iso_or_equiv
_atom_site_adp_type
_atom_site_occupancy
_atom_site_site_symmetry_order
_atom_site_calc_flag
_atom_site_refinement_flags_posn
_atom_site_refinement_flags_adp
_atom_site_refinement_flags_occupancy
_atom_site_disorder_assembly
_atom_site_disorder_group
Co1A Co 0.93818(4) 0.62781(3) 0.24056(3) 0.01903(10) Uani 1 1 d . . . . .
O1A O 1.0839(2) 0.71932(15) 0.24682(14) 0.0256(5) Uani 1 1 d . . . . .
O2A O 0.7740(2) 0.67216(14) 0.24514(14) 0.0244(5) Uani 1 1 d . . . . .
N1A N 1.0257(2) 0.61278(16) 0.34048(15) 0.0188(5) Uani 1 1 d . . . . .
N2A N 0.7941(2) 0.31486(17) 0.39879(17) 0.0224(5) Uani 1 1 d . . . . .
N3A N 0.8628(2) 0.50907(16) 0.13521(16) 0.0189(5) Uani 1 1 d . . . . .
N4A N 1.1461(3) 0.23335(18) -0.03608(16) 0.0225(5) Uani 1 1 d . . . . .
C1A C 1.1939(3) 0.75862(19) 0.30638(19) 0.0201(6) Uani 1 1 d . . . . .
C2A C 1.2871(3) 0.8303(2) 0.3045(2) 0.0258(7) Uani 1 1 d . . . . .
H2A H 1.263(3) 0.844(2) 0.258(2) 0.011(7) Uiso 1 1 d . . . . .
C3A C 1.4048(3) 0.8731(2) 0.3640(2) 0.0277(7) Uani 1 1 d . . . . .
H3A H 1.462(3) 0.919(2) 0.361(2) 0.018(8) Uiso 1 1 d . . . . .
C4A C 1.4394(3) 0.8479(2) 0.4297(2) 0.0278(7) Uani 1 1 d . . . . .
H4A H 1.516(4) 0.874(2) 0.467(2) 0.025(9) Uiso 1 1 d . . . . .
C5A C 1.3512(3) 0.7786(2) 0.4331(2) 0.0238(6) Uani 1 1 d . . . . .
H5A H 1.374(3) 0.758(2) 0.479(2) 0.021(8) Uiso 1 1 d . . . . .
C6A C 1.2274(3) 0.7329(2) 0.37331(19) 0.0207(6) Uani 1 1 d . . . . .
C7A C 1.1442(3) 0.6619(2) 0.38501(19) 0.0208(6) Uani 1 1 d . . . . .
H7A H 1.183(3) 0.654(2) 0.434(2) 0.020(8) Uiso 1 1 d . . . . .
C8A C 0.9677(3) 0.53967(19) 0.35877(19) 0.0192(6) Uani 1 1 d . . . . .
C9A C 1.0479(3) 0.4858(2) 0.3770(2) 0.0246(6) Uani 1 1 d . . . . .
H9A H 1.143(4) 0.499(2) 0.378(2) 0.030(9) Uiso 1 1 d . . . . .
C10A C 0.9912(3) 0.4130(2) 0.3902(2) 0.0256(7) Uani 1 1 d . . . . .
H10A H 1.046(4) 0.379(3) 0.399(2) 0.034(10) Uiso 1 1 d . . . . .
C11A C 0.8514(3) 0.38896(19) 0.38557(19) 0.0196(6) Uani 1 1 d . . . . .
C12A C 0.7707(3) 0.4433(2) 0.36653(19) 0.0198(6) Uani 1 1 d . . . . .
H12A H 0.681(3) 0.430(2) 0.363(2) 0.014(8) Uiso 1 1 d . . . . .
C13A C 0.8279(3) 0.5162(2) 0.35238(19) 0.0198(6) Uani 1 1 d . . . . .
H13A H 0.774(3) 0.550(2) 0.3352(19) 0.011(7) Uiso 1 1 d . . . . .
C14A C 0.8789(4) 0.2496(3) 0.3971(3) 0.0338(8) Uani 1 1 d . . . . .
H14C H 0.958(4) 0.279(2) 0.442(2) 0.031(10) Uiso 1 1 d . . . . .
H14B H 0.827(4) 0.202(3) 0.407(2) 0.033(10) Uiso 1 1 d . . . . .
H14A H 0.905(4) 0.219(3) 0.339(3) 0.037(10) Uiso 1 1 d . . . . .
C15A C 0.6512(3) 0.2729(2) 0.3606(2) 0.0296(7) Uani 1 1 d . . . . .
H15C H 0.627(3) 0.223(2) 0.373(2) 0.020(8) Uiso 1 1 d . . . . .
H15B H 0.596(4) 0.319(3) 0.390(2) 0.031(10) Uiso 1 1 d . . . . .
H15A H 0.632(4) 0.253(2) 0.296(3) 0.033(10) Uiso 1 1 d . . . . .
C16A C 0.6545(3) 0.6274(2) 0.19838(19) 0.0200(6) Uani 1 1 d . . . . .
C17A C 0.5412(3) 0.6702(2) 0.2132(2) 0.0245(6) Uani 1 1 d . . . . .
H17A H 0.558(4) 0.731(3) 0.258(3) 0.037(10) Uiso 1 1 d . . . . .
C18A C 0.4129(3) 0.6247(2) 0.1686(2) 0.0264(7) Uani 1 1 d . . . . .
H18A H 0.340(4) 0.655(2) 0.183(2) 0.030(9) Uiso 1 1 d . . . . .
C19A C 0.3873(3) 0.5336(2) 0.1050(2) 0.0240(6) Uani 1 1 d . . . . .
H19A H 0.302(3) 0.502(2) 0.076(2) 0.020(8) Uiso 1 1 d . . . . .
C20A C 0.4952(3) 0.4911(2) 0.0872(2) 0.0211(6) Uani 1 1 d . . . . .
H20A H 0.477(3) 0.430(2) 0.041(2) 0.028(9) Uiso 1 1 d . . . . .
C21A C 0.6287(3) 0.53555(19) 0.13110(19) 0.0186(6) Uani 1 1 d . . . . .
C22A C 0.7337(3) 0.4847(2) 0.10382(19) 0.0190(6) Uani 1 1 d . . . . .
H22A H 0.703(3) 0.427(2) 0.055(2) 0.019(8) Uiso 1 1 d . . . . .
C23A C 0.9440(3) 0.44553(19) 0.09093(19) 0.0184(6) Uani 1 1 d . . . . .
C24A C 1.0454(3) 0.4275(2) 0.1377(2) 0.0213(6) Uani 1 1 d . . . . .
H24A H 1.066(3) 0.460(2) 0.198(2) 0.019(8) Uiso 1 1 d . . . . .
C25A C 1.1156(3) 0.3597(2) 0.0961(2) 0.0225(6) Uani 1 1 d . . . . .
H25A H 1.185(4) 0.350(2) 0.131(2) 0.027(9) Uiso 1 1 d . . . . .
C26A C 1.0870(3) 0.30808(19) 0.00600(19) 0.0183(6) Uani 1 1 d . . . . .
C27A C 0.9928(3) 0.3327(2) -0.0409(2) 0.0206(6) Uani 1 1 d . . . . .
H27A H 0.973(3) 0.304(2) -0.101(2) 0.017(8) Uiso 1 1 d . . . . .
C28A C 0.9217(3) 0.3991(2) 0.00128(19) 0.0195(6) Uani 1 1 d . . . . .
H28A H 0.859(3) 0.414(2) -0.035(2) 0.017(8) Uiso 1 1 d . . . . .
C29A C 1.2678(3) 0.2260(2) 0.0106(2) 0.0282(7) Uani 1 1 d . . . . .
H29C H 1.296(4) 0.168(2) -0.028(2) 0.029(9) Uiso 1 1 d . . . . .
H29B H 1.254(4) 0.224(3) 0.064(3) 0.043(11) Uiso 1 1 d . . . . .
H29A H 1.343(5) 0.275(3) 0.022(3) 0.050(12) Uiso 1 1 d . . . . .
C30A C 1.1381(4) 0.1983(3) -0.1287(2) 0.0289(7) Uani 1 1 d . . . . .
H30C H 1.183(4) 0.142(2) -0.149(2) 0.029(9) Uiso 1 1 d . . . . .
H30B H 1.191(4) 0.241(3) -0.147(3) 0.047(12) Uiso 1 1 d . . . . .
H30A H 1.041(5) 0.181(3) -0.159(3) 0.050(12) Uiso 1 1 d . . . . .
Co1B Co 0.31118(4) 0.16606(3) 0.25099(3) 0.01835(10) Uani 1 1 d . . . . .
O1B O 0.4347(2) 0.08777(14) 0.24385(14) 0.0229(4) Uani 1 1 d . . . . .
O2B O 0.3657(2) 0.26793(14) 0.22730(13) 0.0220(4) Uani 1 1 d . . . . .
N1B N 0.1573(2) 0.07040(16) 0.16323(16) 0.0190(5) Uani 1 1 d . . . . .
N2B N -0.3303(3) 0.18696(18) 0.12058(18) 0.0264(6) Uani 1 1 d . . . . .
N3B N 0.2839(2) 0.23734(16) 0.37223(16) 0.0180(5) Uani 1 1 d . . . . .
N4B N 0.1458(3) 0.04303(17) 0.56433(17) 0.0245(6) Uani 1 1 d . . . . .
C1B C 0.4099(3) -0.00041(19) 0.19466(19) 0.0187(6) Uani 1 1 d . . . . .
C2B C 0.5127(3) -0.0493(2) 0.2004(2) 0.0233(6) Uani 1 1 d . . . . .
H2B H 0.598(3) -0.012(2) 0.239(2) 0.015(8) Uiso 1 1 d . . . . .
C3B C 0.4924(3) -0.1426(2) 0.1526(2) 0.0248(6) Uani 1 1 d . . . . .
H3B H 0.562(3) -0.176(2) 0.161(2) 0.023(9) Uiso 1 1 d . . . . .
C4B C 0.3709(3) -0.1931(2) 0.0947(2) 0.0250(7) Uani 1 1 d . . . . .
H4B H 0.354(4) -0.260(3) 0.061(3) 0.044(11) Uiso 1 1 d . . . . .
C5B C 0.2706(3) -0.1476(2) 0.0861(2) 0.0218(6) Uani 1 1 d . . . . .
H5B H 0.191(3) -0.179(2) 0.049(2) 0.014(8) Uiso 1 1 d . . . . .
C6B C 0.2864(3) -0.0520(2) 0.13541(19) 0.0192(6) Uani 1 1 d . . . . .
C7B C 0.1704(3) -0.0144(2) 0.12136(19) 0.0189(6) Uani 1 1 d . . . . .
H7B H 0.099(3) -0.058(2) 0.078(2) 0.017(8) Uiso 1 1 d . . . . .
C8B C 0.0310(3) 0.0947(2) 0.14661(19) 0.0210(6) Uani 1 1 d . . . . .
C9B C -0.0929(3) 0.0332(2) 0.1105(2) 0.0306(7) Uani 1 1 d . . . . .
H9B H -0.097(4) -0.033(3) 0.089(3) 0.047(12) Uiso 1 1 d . . . . .
C10B C -0.2121(3) 0.0626(2) 0.1001(2) 0.0303(7) Uani 1 1 d . . . . .
H10B H -0.295(4) 0.017(3) 0.075(2) 0.033(10) Uiso 1 1 d . . . . .
C11B C -0.2128(3) 0.1559(2) 0.12699(19) 0.0213(6) Uani 1 1 d . . . . .
C12B C -0.0868(3) 0.2170(2) 0.1626(2) 0.0283(7) Uani 1 1 d . . . . .
H12B H -0.079(3) 0.278(2) 0.176(2) 0.019(8) Uiso 1 1 d . . . . .
C13B C 0.0314(3) 0.1870(2) 0.1726(2) 0.0263(7) Uani 1 1 d . . . . .
H13B H 0.118(4) 0.231(2) 0.194(2) 0.024(9) Uiso 1 1 d . . . . .
C14B C -0.4584(3) 0.1231(2) 0.0753(2) 0.0283(7) Uani 1 1 d . . . . .
H14F H -0.478(4) 0.076(3) 0.095(2) 0.031(10) Uiso 1 1 d . . . . .
H14E H -0.536(4) 0.155(3) 0.086(3) 0.042(11) Uiso 1 1 d . . . . .
H14D H -0.464(4) 0.093(3) 0.012(3) 0.053(13) Uiso 1 1 d . . . . .
C15B C -0.3216(4) 0.2811(2) 0.1344(2) 0.0291(7) Uani 1 1 d . . . . .
H15F H -0.266(4) 0.299(3) 0.095(2) 0.036(10) Uiso 1 1 d . . . . .
H15E H -0.284(5) 0.323(3) 0.195(3) 0.053(13) Uiso 1 1 d . . . . .
H15D H -0.407(5) 0.289(3) 0.121(3) 0.057(13) Uiso 1 1 d . . . . .
C16B C 0.3823(3) 0.3545(2) 0.28257(19) 0.0189(6) Uani 1 1 d . . . . .
C17B C 0.4291(3) 0.4226(2) 0.2565(2) 0.0228(6) Uani 1 1 d . . . . .
H17B H 0.445(4) 0.402(2) 0.200(2) 0.030(10) Uiso 1 1 d . . . . .
C18B C 0.4515(3) 0.5147(2) 0.3116(2) 0.0250(7) Uani 1 1 d . . . . .
H18B H 0.481(4) 0.560(3) 0.289(2) 0.035(10) Uiso 1 1 d . . . . .
C19B C 0.4281(3) 0.5443(2) 0.3961(2) 0.0232(6) Uani 1 1 d . . . . .
H19B H 0.443(3) 0.607(2) 0.434(2) 0.026(9) Uiso 1 1 d . . . . .
C20B C 0.3794(3) 0.4805(2) 0.4226(2) 0.0218(6) Uani 1 1 d . . . . .
H20B H 0.368(3) 0.499(2) 0.480(2) 0.010(7) Uiso 1 1 d . . . . .
C21B C 0.3559(3) 0.38504(19) 0.3684(2) 0.0191(6) Uani 1 1 d . . . . .
C22B C 0.3089(3) 0.32670(19) 0.40670(19) 0.0184(6) Uani 1 1 d . . . . .
H22B H 0.295(3) 0.360(2) 0.467(2) 0.023(9) Uiso 1 1 d . . . . .
C23B C 0.2457(3) 0.19141(19) 0.42344(19) 0.0183(6) Uani 1 1 d . . . . .
C24B C 0.2201(3) 0.0961(2) 0.3845(2) 0.0240(6) Uani 1 1 d . . . . .
H24B H 0.223(3) 0.066(2) 0.325(2) 0.025(9) Uiso 1 1 d . . . . .
C25B C 0.1876(3) 0.0473(2) 0.4303(2) 0.0254(7) Uani 1 1 d . . . . .
H25B H 0.170(4) -0.013(3) 0.404(3) 0.038(11) Uiso 1 1 d . . . . .
C26B C 0.1794(3) 0.0913(2) 0.51827(19) 0.0210(6) Uani 1 1 d . . . . .
C27B C 0.2054(4) 0.1872(2) 0.5568(2) 0.0269(7) Uani 1 1 d . . . . .
H27B H 0.207(4) 0.221(3) 0.616(3) 0.034(10) Uiso 1 1 d . . . . .
C28B C 0.2380(4) 0.2355(2) 0.5105(2) 0.0282(7) Uani 1 1 d . . . . .
H28B H 0.260(4) 0.299(3) 0.540(3) 0.043(11) Uiso 1 1 d . . . . .
C29B C 0.1577(5) 0.0922(3) 0.6572(2) 0.0348(8) Uani 1 1 d . . . . .
H29F H 0.114(4) 0.048(3) 0.678(3) 0.046(12) Uiso 1 1 d . . . . .
H29E H 0.109(4) 0.140(3) 0.672(3) 0.049(12) Uiso 1 1 d . . . . .
H29D H 0.253(5) 0.121(3) 0.689(3) 0.072(16) Uiso 1 1 d . . . . .
C30B C 0.1584(4) -0.0519(2) 0.5319(3) 0.0329(8) Uani 1 1 d . . . . .
H30F H 0.116(4) -0.078(3) 0.566(3) 0.039(11) Uiso 1 1 d . . . . .
H30E H 0.106(4) -0.087(3) 0.474(3) 0.039(11) Uiso 1 1 d . . . . .
H30D H 0.253(5) -0.058(3) 0.537(3) 0.061(14) Uiso 1 1 d . . . . .

loop_
_atom_site_aniso_label
_atom_site_aniso_U_11
_atom_site_aniso_U_22
_atom_site_aniso_U_33
_atom_site_aniso_U_23
_atom_site_aniso_U_13
_atom_site_aniso_U_12
Co1A 0.0220(2) 0.01575(19) 0.0171(2) 0.00612(16) 0.00101(16) 0.00325(15)
O1A 0.0308(12) 0.0232(11) 0.0212(11) 0.0120(9) -0.0011(9) -0.0014(9)
O2A 0.0277(11) 0.0176(10) 0.0233(11) 0.0042(9) 0.0018(9) 0.0084(9)
N1A 0.0213(12) 0.0168(12) 0.0165(12) 0.0058(10) 0.0033(10) 0.0044(9)
N2A 0.0195(12) 0.0209(13) 0.0273(14) 0.0125(11) 0.0010(10) 0.0024(10)
N3A 0.0224(12) 0.0154(11) 0.0187(12) 0.0070(10) 0.0043(10) 0.0051(9)
N4A 0.0250(13) 0.0257(13) 0.0183(13) 0.0091(11) 0.0032(10) 0.0127(11)
C1A 0.0238(14) 0.0170(13) 0.0160(14) 0.0033(11) 0.0063(11) 0.0052(11)
C2A 0.0305(16) 0.0228(15) 0.0226(16) 0.0084(13) 0.0083(13) 0.0041(13)
C3A 0.0245(15) 0.0213(15) 0.0332(18) 0.0084(14) 0.0115(14) 0.0003(13)
C4A 0.0202(15) 0.0229(16) 0.0310(18) 0.0049(14) 0.0027(14) 0.0016(12)
C5A 0.0242(15) 0.0204(15) 0.0237(16) 0.0071(13) 0.0020(12) 0.0057(12)
C6A 0.0234(14) 0.0177(14) 0.0199(15) 0.0067(12) 0.0054(12) 0.0052(11)
C7A 0.0241(15) 0.0194(14) 0.0181(15) 0.0079(12) 0.0036(12) 0.0042(11)
C8A 0.0224(14) 0.0179(14) 0.0180(14) 0.0093(12) 0.0020(11) 0.0027(11)
C9A 0.0162(14) 0.0290(16) 0.0312(17) 0.0170(14) 0.0010(12) 0.0038(12)
C10A 0.0187(14) 0.0252(16) 0.0368(19) 0.0174(14) 0.0018(13) 0.0070(12)
C11A 0.0246(14) 0.0175(14) 0.0159(14) 0.0070(11) 0.0024(11) 0.0039(11)
C12A 0.0162(14) 0.0210(14) 0.0206(15) 0.0081(12) 0.0011(11) 0.0042(11)
C13A 0.0217(14) 0.0203(14) 0.0189(14) 0.0094(12) 0.0020(11) 0.0080(12)
C14A 0.0330(19) 0.0288(18) 0.051(2) 0.0273(18) 0.0110(18) 0.0076(15)
C15A 0.0254(16) 0.0291(17) 0.035(2) 0.0199(16) -0.0029(14) -0.0044(14)
C16A 0.0271(15) 0.0183(14) 0.0192(14) 0.0109(12) 0.0068(12) 0.0081(12)
C17A 0.0314(16) 0.0234(16) 0.0260(16) 0.0137(14) 0.0112(13) 0.0142(13)
C18A 0.0279(16) 0.0326(17) 0.0296(17) 0.0197(15) 0.0112(14) 0.0158(14)
C19A 0.0193(15) 0.0310(17) 0.0283(17) 0.0186(14) 0.0051(13) 0.0071(13)
C20A 0.0261(15) 0.0173(14) 0.0218(15) 0.0102(12) 0.0044(12) 0.0051(12)
C21A 0.0210(14) 0.0185(14) 0.0209(15) 0.0120(12) 0.0039(11) 0.0076(11)
C22A 0.0221(14) 0.0150(13) 0.0190(14) 0.0075(12) 0.0027(12) 0.0022(11)
C23A 0.0192(13) 0.0135(13) 0.0207(15) 0.0061(11) 0.0046(11) 0.0022(10)
C24A 0.0209(14) 0.0249(15) 0.0157(14) 0.0064(12) 0.0030(12) 0.0059(12)
C25A 0.0193(14) 0.0286(16) 0.0214(15) 0.0122(13) 0.0020(12) 0.0085(12)
C26A 0.0163(13) 0.0178(13) 0.0188(14) 0.0058(11) 0.0040(11) 0.0040(11)
C27A 0.0229(14) 0.0218(14) 0.0181(15) 0.0088(12) 0.0045(12) 0.0069(12)
C28A 0.0220(14) 0.0195(14) 0.0189(14) 0.0100(12) 0.0031(12) 0.0058(11)
C29A 0.0236(16) 0.0319(18) 0.0294(18) 0.0114(15) 0.0045(14) 0.0143(14)
C30A 0.0382(19) 0.0367(19) 0.0182(16) 0.0124(14) 0.0109(14) 0.0223(16)
Co1B 0.02043(19) 0.01509(19) 0.0177(2) 0.00629(16) 0.00233(15) 0.00221(15)
O1B 0.0211(10) 0.0173(10) 0.0235(11) 0.0036(9) 0.0011(9) 0.0030(8)
O2B 0.0273(11) 0.0170(10) 0.0190(11) 0.0071(8) 0.0028(9) 0.0007(8)
N1B 0.0190(12) 0.0182(12) 0.0195(12) 0.0084(10) 0.0031(10) 0.0039(9)
N2B 0.0225(13) 0.0234(13) 0.0337(16) 0.0129(12) 0.0019(11) 0.0081(11)
N3B 0.0183(11) 0.0162(11) 0.0189(12) 0.0080(10) 0.0025(10) 0.0021(9)
N4B 0.0341(14) 0.0188(12) 0.0209(13) 0.0091(11) 0.0064(11) 0.0047(11)
C1B 0.0198(14) 0.0186(14) 0.0195(14) 0.0097(12) 0.0064(11) 0.0031(11)
C2B 0.0203(14) 0.0243(15) 0.0273(16) 0.0129(13) 0.0058(13) 0.0051(12)
C3B 0.0275(16) 0.0256(16) 0.0299(17) 0.0163(14) 0.0123(13) 0.0138(13)
C4B 0.0348(17) 0.0185(15) 0.0243(16) 0.0097(13) 0.0108(13) 0.0085(13)
C5B 0.0246(15) 0.0197(14) 0.0181(15) 0.0067(12) 0.0042(12) 0.0011(12)
C6B 0.0221(14) 0.0183(14) 0.0183(14) 0.0090(12) 0.0057(11) 0.0035(11)
C7B 0.0192(14) 0.0177(14) 0.0173(14) 0.0064(12) 0.0014(11) 0.0021(11)
C8B 0.0220(14) 0.0193(14) 0.0218(15) 0.0094(12) 0.0035(12) 0.0045(11)
C9B 0.0240(16) 0.0207(16) 0.048(2) 0.0171(15) 0.0019(15) 0.0051(13)
C10B 0.0210(15) 0.0223(16) 0.044(2) 0.0147(15) -0.0041(14) -0.0001(13)
C11B 0.0238(15) 0.0248(15) 0.0196(15) 0.0120(12) 0.0047(12) 0.0109(12)
C12B 0.0277(16) 0.0184(15) 0.0354(19) 0.0091(14) 0.0032(14) 0.0059(13)
C13B 0.0219(15) 0.0184(15) 0.0317(18) 0.0070(13) -0.0013(13) 0.0008(12)
C14B 0.0222(15) 0.0340(18) 0.0344(19) 0.0201(16) 0.0059(14) 0.0065(14)
C15B 0.0324(18) 0.0241(16) 0.0273(18) 0.0068(14) 0.0022(15) 0.0126(14)
C16B 0.0150(13) 0.0195(14) 0.0231(15) 0.0115(12) -0.0004(11) 0.0032(11)
C17B 0.0231(15) 0.0233(15) 0.0225(16) 0.0116(13) 0.0013(12) 0.0041(12)
C18B 0.0210(15) 0.0236(15) 0.0346(18) 0.0186(14) -0.0004(13) 0.0037(12)
C19B 0.0202(14) 0.0168(14) 0.0314(17) 0.0107(13) -0.0003(13) 0.0036(11)
C20B 0.0194(14) 0.0211(15) 0.0229(16) 0.0088(13) 0.0009(12) 0.0035(11)
C21B 0.0140(13) 0.0173(13) 0.0263(16) 0.0107(12) 0.0002(11) 0.0037(10)
C22B 0.0183(13) 0.0165(13) 0.0186(14) 0.0061(11) 0.0024(11) 0.0049(11)
C23B 0.0192(13) 0.0150(13) 0.0204(14) 0.0078(11) 0.0021(11) 0.0040(11)
C24B 0.0322(16) 0.0179(14) 0.0182(15) 0.0047(12) 0.0082(13) 0.0024(12)
C25B 0.0344(17) 0.0146(14) 0.0251(16) 0.0059(13) 0.0117(14) 0.0040(12)
C26B 0.0219(14) 0.0194(14) 0.0217(15) 0.0095(12) 0.0038(12) 0.0032(11)
C27B 0.0380(18) 0.0224(15) 0.0174(15) 0.0071(13) 0.0057(13) 0.0037(13)
C28B 0.044(2) 0.0136(14) 0.0226(16) 0.0042(12) 0.0079(14) 0.0040(13)
C29B 0.054(2) 0.0259(18) 0.0228(17) 0.0133(15) 0.0036(17) -0.0008(17)
C30B 0.041(2) 0.0261(17) 0.042(2) 0.0219(17) 0.0146(18) 0.0131(15)

loop_
_atom_type_symbol
_atom_type_description
_atom_type_scat_dispersion_real
_atom_type_scat_dispersion_imag
_atom_type_scat_source
C C 0.0033 0.0016 'International Tables Vol C Tables 4.2.6.8 and 6.1.1.4'
H H 0.0000 0.0000 'International Tables Vol C Tables 4.2.6.8 and 6.1.1.4'
N N 0.0061 0.0033 'International Tables Vol C Tables 4.2.6.8 and 6.1.1.4'
O O 0.0106 0.0060 'International Tables Vol C Tables 4.2.6.8 and 6.1.1.4'
Co Co 0.3494 0.9721 'International Tables Vol C Tables 4.2.6.8 and 6.1.1.4'

loop_
_geom_angle_atom_site_label_1
_geom_angle_atom_site_label_2
_geom_angle_atom_site_label_3
_geom_angle
_geom_angle_site_symmetry_1
_geom_angle_site_symmetry_3
O2A Co1A O1A 109.48(10) . .
O2A Co1A N1A 120.12(10) . .
O1A Co1A N1A 95.88(10) . .
O2A Co1A N3A 95.64(9) . .
O1A Co1A N3A 124.05(10) . .
N1A Co1A N3A 113.60(10) . .
C1A O1A Co1A 126.51(19) . .
C16A O2A Co1A 127.28(18) . .
C7A N1A C8A 117.5(2) . .
C7A N1A Co1A 121.3(2) . .
C8A N1A Co1A 120.72(19) . .
C11A N2A C15A 117.3(3) . .
C11A N2A C14A 117.4(3) . .
C15A N2A C14A 114.2(3) . .
C22A N3A C23A 116.0(2) . .
C22A N3A Co1A 120.3(2) . .
C23A N3A Co1A 123.68(19) . .
C26A N4A C30A 118.0(2) . .
C26A N4A C29A 118.0(3) . .
C30A N4A C29A 115.5(3) . .
O1A C1A C2A 118.9(3) . .
O1A C1A C6A 124.0(3) . .
C2A C1A C6A 117.1(3) . .
C3A C2A C1A 121.7(3) . .
C3A C2A H2A 123.3(19) . .
C1A C2A H2A 114.9(18) . .
C2A C3A C4A 121.7(3) . .
C2A C3A H3A 120(2) . .
C4A C3A H3A 118(2) . .
C5A C4A C3A 118.0(3) . .
C5A C4A H4A 120(2) . .
C3A C4A H4A 122(2) . .
C4A C5A C6A 122.3(3) . .
C4A C5A H5A 119.8(19) . .
C6A C5A H5A 117.9(19) . .
C5A C6A C1A 119.1(3) . .
C5A C6A C7A 116.4(3) . .
C1A C6A C7A 124.5(3) . .
N1A C7A C6A 127.6(3) . .
N1A C7A H7A 119.2(19) . .
C6A C7A H7A 113.1(19) . .
C13A C8A C9A 118.1(3) . .
C13A C8A N1A 120.6(3) . .
C9A C8A N1A 121.1(3) . .
C10A C9A C8A 121.0(3) . .
C10A C9A H9A 120(2) . .
C8A C9A H9A 119(2) . .
C9A C10A C11A 122.0(3) . .
C9A C10A H10A 118(2) . .
C11A C10A H10A 120(2) . .
N2A C11A C10A 121.8(3) . .
N2A C11A C12A 121.5(3) . .
C10A C11A C12A 116.7(3) . .
C13A C12A C11A 121.2(3) . .
C13A C12A H12A 119(2) . .
C11A C12A H12A 120(2) . .
C12A C13A C8A 120.9(3) . .
C12A C13A H13A 121.4(18) . .
C8A C13A H13A 117.6(18) . .
N2A C14A H14C 111(2) . .
N2A C14A H14B 109(2) . .
H14C C14A H14B 108(3) . .
N2A C14A H14A 111(2) . .
H14C C14A H14A 111(3) . .
H14B C14A H14A 107(3) . .
N2A C15A H15C 108(2) . .
N2A C15A H15B 108(2) . .
H15C C15A H15B 108(3) . .
N2A C15A H15A 112(2) . .
H15C C15A H15A 112(3) . .
H15B C15A H15A 109(3) . .
O2A C16A C17A 119.7(3) . .
O2A C16A C21A 123.7(3) . .
C17A C16A C21A 116.6(3) . .
C18A C17A C16A 121.9(3) . .
C18A C17A H17A 121(2) . .
C16A C17A H17A 117(2) . .
C17A C18A C19A 121.3(3) . .
C17A C18A H18A 119(2) . .
C19A C18A H18A 120(2) . .
C20A C19A C18A 118.3(3) . .
C20A C19A H19A 120(2) . .
C18A C19A H19A 122(2) . .
C19A C20A C21A 122.3(3) . .
C19A C20A H20A 117(2) . .
C21A C20A H20A 120(2) . .
C20A C21A C16A 119.6(3) . .
C20A C21A C22A 116.8(3) . .
C16A C21A C22A 123.6(3) . .
N3A C22A C21A 128.7(3) . .
N3A C22A H22A 117.0(19) . .
C21A C22A H22A 114(2) . .
C24A C23A C28A 118.3(3) . .
C24A C23A N3A 120.0(3) . .
C28A C23A N3A 121.6(3) . .
C23A C24A C25A 120.7(3) . .
C23A C24A H24A 120(2) . .
C25A C24A H24A 119(2) . .
C24A C25A C26A 121.2(3) . .
C24A C25A H25A 118(2) . .
C26A C25A H25A 121(2) . .
N4A C26A C25A 122.0(3) . .
N4A C26A C27A 120.7(3) . .
C25A C26A C27A 117.3(3) . .
C28A C27A C26A 120.7(3) . .
C28A C27A H27A 117(2) . .
C26A C27A H27A 122(2) . .
C27A C28A C23A 121.4(3) . .
C27A C28A H28A 116.6(19) . .
C23A C28A H28A 122.0(19) . .
N4A C29A H29C 108(2) . .
N4A C29A H29B 113(2) . .
H29C C29A H29B 109(3) . .
N4A C29A H29A 112(3) . .
H29C C29A H29A 105(3) . .
H29B C29A H29A 110(3) . .
N4A C30A H30C 108(2) . .
N4A C30A H30B 115(2) . .
H30C C30A H30B 104(3) . .
N4A C30A H30A 111(2) . .
H30C C30A H30A 111(3) . .
H30B C30A H30A 108(3) . .
O1B Co1B O2B 117.93(9) . .
O1B Co1B N1B 97.12(9) . .
O2B Co1B N1B 113.74(9) . .
O1B Co1B N3B 112.39(10) . .
O2B Co1B N3B 97.54(9) . .
N1B Co1B N3B 119.50(10) . .
C1B O1B Co1B 125.73(19) . .
C16B O2B Co1B 125.37(19) . .
C7B N1B C8B 119.6(2) . .
C7B N1B Co1B 120.7(2) . .
C8B N1B Co1B 119.70(19) . .
C11B N2B C14B 120.7(3) . .
C11B N2B C15B 119.3(3) . .
C14B N2B C15B 117.3(3) . .
C22B N3B C23B 119.7(2) . .
C22B N3B Co1B 119.5(2) . .
C23B N3B Co1B 120.71(18) . .
C26B N4B C29B 119.2(3) . .
C26B N4B C30B 119.8(3) . .
C29B N4B C30B 115.4(3) . .
O1B C1B C6B 124.6(3) . .
O1B C1B C2B 118.2(3) . .
C6B C1B C2B 117.2(3) . .
C3B C2B C1B 121.5(3) . .
C3B C2B H2B 122.4(18) . .
C1B C2B H2B 116.1(18) . .
C2B C3B C4B 121.1(3) . .
C2B C3B H3B 120(2) . .
C4B C3B H3B 119(2) . .
C5B C4B C3B 118.8(3) . .
C5B C4B H4B 119(2) . .
C3B C4B H4B 122(2) . .
C4B C5B C6B 121.8(3) . .
C4B C5B H5B 120.5(19) . .
C6B C5B H5B 118(2) . .
C5B C6B C1B 119.5(3) . .
C5B C6B C7B 115.4(3) . .
C1B C6B C7B 125.1(3) . .
N1B C7B C6B 126.7(3) . .
N1B C7B H7B 120.1(19) . .
C6B C7B H7B 113.3(19) . .
C9B C8B C13B 117.6(3) . .
C9B C8B N1B 124.6(3) . .
C13B C8B N1B 117.7(3) . .
C10B C9B C8B 121.3(3) . .
C10B C9B H9B 119(2) . .
C8B C9B H9B 120(2) . .
C9B C10B C11B 121.4(3) . .
C9B C10B H10B 118(2) . .
C11B C10B H10B 121(2) . .
N2B C11B C12B 120.9(3) . .
N2B C11B C10B 122.5(3) . .
C12B C11B C10B 116.6(3) . .
C13B C12B C11B 121.4(3) . .
C13B C12B H12B 118(2) . .
C11B C12B H12B 121(2) . .
C12B C13B C8B 121.6(3) . .
C12B C13B H13B 119(2) . .
C8B C13B H13B 119(2) . .
N2B C14B H14F 113(2) . .
N2B C14B H14E 111(2) . .
H14F C14B H14E 105(3) . .
N2B C14B H14D 113(3) . .
H14F C14B H14D 109(3) . .
H14E C14B H14D 107(3) . .
N2B C15B H15F 114(2) . .
N2B C15B H15E 110(3) . .
H15F C15B H15E 110(3) . .
N2B C15B H15D 109(3) . .
H15F C15B H15D 105(3) . .
H15E C15B H15D 109(4) . .
O2B C16B C17B 118.8(3) . .
O2B C16B C21B 124.0(3) . .
C17B C16B C21B 117.3(3) . .
C18B C17B C16B 122.0(3) . .
C18B C17B H17B 122(2) . .
C16B C17B H17B 116(2) . .
C17B C18B C19B 120.6(3) . .
C17B C18B H18B 118(2) . .
C19B C18B H18B 121(2) . .
C20B C19B C18B 119.0(3) . .
C20B C19B H19B 120(2) . .
C18B C19B H19B 121(2) . .
C19B C20B C21B 122.4(3) . .
C19B C20B H20B 119.8(18) . .
C21B C20B H20B 117.6(18) . .
C20B C21B C16B 118.8(3) . .
C20B C21B C22B 115.7(3) . .
C16B C21B C22B 125.5(3) . .
N3B C22B C21B 128.1(3) . .
N3B C22B H22B 117.2(19) . .
C21B C22B H22B 114.7(19) . .
C28B C23B C24B 117.2(3) . .
C28B C23B N3B 124.7(3) . .
C24B C23B N3B 118.0(3) . .
C25B C24B C23B 121.4(3) . .
C25B C24B H24B 122(2) . .
C23B C24B H24B 117(2) . .
C24B C25B C26B 121.7(3) . .
C24B C25B H25B 119(3) . .
C26B C25B H25B 119(3) . .
N4B C26B C27B 121.5(3) . .
N4B C26B C25B 122.1(3) . .
C27B C26B C25B 116.4(3) . .
C28B C27B C26B 121.5(3) . .
C28B C27B H27B 118(2) . .
C26B C27B H27B 120(2) . .
C27B C28B C23B 121.8(3) . .
C27B C28B H28B 118(2) . .
C23B C28B H28B 121(3) . .
N4B C29B H29F 108(2) . .
N4B C29B H29E 112(3) . .
H29F C29B H29E 106(3) . .
N4B C29B H29D 114(3) . .
H29F C29B H29D 110(4) . .
H29E C29B H29D 107(4) . .
N4B C30B H30F 109(2) . .
N4B C30B H30E 110(2) . .
H30F C30B H30E 105(3) . .
N4B C30B H30D 113(3) . .
H30F C30B H30D 106(3) . .
H30E C30B H30D 114(4) . .

loop_
_geom_bond_atom_site_label_1
_geom_bond_atom_site_label_2
_geom_bond_distance
_geom_bond_site_symmetry_2
Co1A O2A 1.906(2) .
Co1A O1A 1.908(2) .
Co1A N1A 1.993(2) .
Co1A N3A 2.001(2) .
O1A C1A 1.309(4) .
O2A C16A 1.303(4) .
N1A C7A 1.299(4) .
N1A C8A 1.433(4) .
N2A C11A 1.392(4) .
N2A C15A 1.461(4) .
N2A C14A 1.463(4) .
N3A C22A 1.297(4) .
N3A C23A 1.436(4) .
N4A C26A 1.396(4) .
N4A C30A 1.450(4) .
N4A C29A 1.453(4) .
C1A C2A 1.414(4) .
C1A C6A 1.424(4) .
C2A C3A 1.368(5) .
C2A H2A 0.95(3) .
C3A C4A 1.399(5) .
C3A H3A 0.90(3) .
C4A C5A 1.370(4) .
C4A H4A 0.88(4) .
C5A C6A 1.419(4) .
C5A H5A 1.00(3) .
C6A C7A 1.438(4) .
C7A H7A 0.97(3) .
C8A C13A 1.391(4) .
C8A C9A 1.393(4) .
C9A C10A 1.371(4) .
C9A H9A 0.95(4) .
C10A C11A 1.398(4) .
C10A H10A 0.89(4) .
C11A C12A 1.409(4) .
C12A C13A 1.384(4) .
C12A H12A 0.89(3) .
C13A H13A 0.94(3) .
C14A H14C 0.96(4) .
C14A H14B 0.97(4) .
C14A H14A 1.00(4) .
C15A H15C 0.95(3) .
C15A H15B 1.00(4) .
C15A H15A 1.02(4) .
C16A C17A 1.423(4) .
C16A C21A 1.431(4) .
C17A C18A 1.366(5) .
C17A H17A 0.95(4) .
C18A C19A 1.402(5) .
C18A H18A 0.95(4) .
C19A C20A 1.373(4) .
C19A H19A 0.90(3) .
C20A C21A 1.403(4) .
C20A H20A 0.96(4) .
C21A C22A 1.444(4) .
C22A H22A 0.95(3) .
C23A C24A 1.387(4) .
C23A C28A 1.390(4) .
C24A C25A 1.388(4) .
C24A H24A 0.94(3) .
C25A C26A 1.402(4) .
C25A H25A 0.96(4) .
C26A C27A 1.404(4) .
C27A C28A 1.383(4) .
C27A H27A 0.93(3) .
C28A H28A 0.98(3) .
C29A H29C 1.01(4) .
C29A H29B 0.97(4) .
C29A H29A 0.96(4) .
C30A H30C 1.03(4) .
C30A H30B 0.99(4) .
C30A H30A 1.01(4) .
Co1B O1B 1.899(2) .
Co1B O2B 1.911(2) .
Co1B N1B 1.999(2) .
Co1B N3B 2.004(2) .
O1B C1B 1.304(3) .
O2B C16B 1.311(3) .
N1B C7B 1.308(4) .
N1B C8B 1.431(4) .
N2B C11B 1.374(4) .
N2B C14B 1.449(4) .
N2B C15B 1.452(4) .
N3B C22B 1.305(4) .
N3B C23B 1.439(4) .
N4B C26B 1.380(4) .
N4B C29B 1.449(4) .
N4B C30B 1.450(4) .
C1B C6B 1.424(4) .
C1B C2B 1.426(4) .
C2B C3B 1.374(4) .
C2B H2B 0.98(3) .
C3B C4B 1.398(5) .
C3B H3B 0.99(3) .
C4B C5B 1.378(4) .
C4B H4B 0.98(4) .
C5B C6B 1.413(4) .
C5B H5B 0.91(3) .
C6B C7B 1.450(4) .
C7B H7B 0.94(3) .
C8B C9B 1.387(4) .
C8B C13B 1.389(4) .
C9B C10B 1.386(4) .
C9B H9B 0.98(4) .
C10B C11B 1.405(4) .
C10B H10B 0.96(4) .
C11B C12B 1.400(4) .
C12B C13B 1.382(4) .
C12B H12B 0.92(3) .
C13B H13B 0.97(3) .
C14B H14F 0.97(4) .
C14B H14E 1.00(4) .
C14B H14D 0.99(5) .
C15B H15F 1.04(4) .
C15B H15E 0.97(5) .
C15B H15D 0.91(5) .
C16B C17B 1.418(4) .
C16B C21B 1.426(4) .
C17B C18B 1.376(4) .
C17B H17B 0.93(4) .
C18B C19B 1.396(5) .
C18B H18B 1.00(4) .
C19B C20B 1.367(4) .
C19B H19B 0.94(4) .
C20B C21B 1.417(4) .
C20B H20B 0.94(3) .
C21B C22B 1.438(4) .
C22B H22B 0.99(3) .
C23B C28B 1.390(4) .
C23B C24B 1.391(4) .
C24B C25B 1.381(4) .
C24B H24B 0.95(3) .
C25B C26B 1.406(4) .
C25B H25B 0.88(4) .
C26B C27B 1.400(4) .
C27B C28B 1.381(4) .
C27B H27B 0.94(4) .
C28B H28B 0.93(4) .
C29B H29F 1.01(4) .
C29B H29E 0.94(4) .
C29B H29D 1.00(5) .
C30B H30F 0.97(4) .
C30B H30E 0.97(4) .
C30B H30D 0.98(5) .
